data_2020235
loop_
_publ_author_name
'Bente, K.'
'Kupcik, V.'

_publ_section_title
;
 Redetermination and refinement of the structure of tetrabismuth
 tetracopper enneasulphide, Cu4 Bi4 S9
;
_journal_name_full 'Acta Crystallographica C (39,1983-)'
_journal_page_first 1985
_journal_page_last 1986
_journal_volume 40
_journal_year 1984
_chemical_formula_sum 'Bi15.68 Cu16 S36'
_chemical_name_systematic '(Bi4 Cu4 S9)4.23'
_space_group_IT_number 62
_symmetry_space_group_name_Hall '-P 2ac 2n'
_symmetry_space_group_name_H-M 'P n m a'
_cell_angle_alpha 90
_cell_angle_beta 90
_cell_angle_gamma 90
_cell_formula_units_Z 1
_cell_length_a 31.68
_cell_length_b 3.972
_cell_length_c 11.659
_cell_volume 1467.086
_citation_journal_id_ASTM ACSCEE
_cod_data_source_file Bente_ACSCEE_1984_511.cif
_cod_data_source_block Bi15.68Cu16S36
_cod_original_cell_volume 1467.087
_cod_database_code 2020235

loop_
_symmetry_equiv_pos_as_xyz
x,y,z
-x+1/2,-y,z+1/2
x+1/2,-y+1/2,-z+1/2
-x,y+1/2,-z
-x,-y,-z
x-1/2,y,-z-1/2
-x-1/2,y-1/2,z-1/2
x,-y-1/2,z

loop_
_atom_site_label
_atom_site_type_symbol
_atom_site_fract_x
_atom_site_fract_y
_atom_site_fract_z
_atom_site_occupancy
_atom_site_U_iso_or_equiv
Bi2 Bi 0.0903 0.25 0.9013 0.98 0.0
S9 S 0.47 0.25 0.8798 1 0.0
S1 S 0.9794 0.25 0.1313 1 0.0
S7 S 0.357 0.25 0.9227 1 0.0
S3 S 0.8458 0.25 0.0931 1 0.0
S4 S 0.8078 0.25 0.241 1 0.0
S6 S 0.685 0.25 0.3169 1 0.0
Cu4 Cu 0.4808 0.25 0.6366 0.5 0.0
Cu2 Cu 0.1912 0.25 0.664 1 0.0
S2 S 0.0987 0.25 0.6757 1 0.0
Cu5 Cu 0.4834 0.25 0.5864 0.5 0.0
Cu3 Cu 0.3048 0.25 0.5755 1 0.0
Bi4 Bi 0.6092 0.25 0.2324 0.98 0.0
S8 S 0.4113 0.25 0.6105 1 0.0
Bi3 Bi 0.2786 0.25 0.8615 0.98 0.0
S5 S 0.2357 0.25 0.5148 1 0.0
Bi1 Bi 0.9722 0.25 0.367 0.98 0.0
Cu1 Cu 0.8647 0.25 0.3833 1 0.0
